data_7004602
loop_
_publ_author_name
'Visinescu, Diana'
'Toma, Luminita Marilena'
'Lloret, Francesc'
'Fabelo, Oscar'
'Ruiz-P\'erez, Catalina'
'Julve, Miguel'

_publ_section_title
;
 [MIII(bpym)(CN)4]&#x2212;: a suitable building block to design
 ferrimagnetic cyano-bridged heterobimetallic chains (M = Fe, Cr; bpym
 = 2,2&#x2032;-bypyrimidine)
;
_journal_issue 31
_journal_name_full 'Dalton Transactions'
_journal_page_first 4103
_journal_page_last 4105
_journal_paper_doi 10.1039/b809160a
_journal_year 2008
_chemical_formula_sum 'C32 H30 Cr Mn N10 O4'
_chemical_formula_weight 725.58
_chemical_name_systematic
;
?
;
_space_group_IT_number 14
_symmetry_cell_setting monoclinic
_symmetry_space_group_name_Hall '-P 2yab'
_symmetry_space_group_name_H-M 'P 1 21/a 1'
_atom_sites_solution_hydrogens geom
_atom_sites_solution_primary direct
_atom_sites_solution_secondary difmap
_audit_creation_method SHELXL-97
_cell_angle_alpha 90.00
_cell_angle_beta 96.761(8)
_cell_angle_gamma 90.00
_cell_formula_units_Z 4
_cell_length_a 15.1261(10)
_cell_length_b 13.8609(14)
_cell_length_c 16.2413(19)
_cell_measurement_temperature 293(2)
_cell_volume 3381.5(6)
_computing_cell_refinement 'Dirax/lsq (Duisenberg & Schreurs, 1989-2000)'
_computing_data_collection 'Collect (Nonius BV, 1997-2000)'
_computing_data_reduction 'EvalCCD (Duisenberg & Schreurs 1990-2000)'
_computing_molecular_graphics 'Ortep-3 for Windows (Farrugia, 1997)'
_computing_publication_material 'WinGX publication routines (Farrugia, 1999)'
_computing_structure_refinement 'SHELXL-97 (Sheldrick, 1997)'
_computing_structure_solution 'SHELXS-97 (Sheldrick, 1997)'
_diffrn_ambient_temperature 293(2)
_diffrn_detector 'CCD plate'
_diffrn_detector_area_resol_mean 9
_diffrn_measured_fraction_theta_full 0.951
_diffrn_measured_fraction_theta_max 0.951
_diffrn_measurement_device '95mm CCD camera on \k-goniostat'
_diffrn_measurement_device_type KappaCCD
_diffrn_measurement_method 'CCD rotation images, thick slices'
_diffrn_radiation_monochromator 'horizonally mounted graphite crystal'
_diffrn_radiation_probe x-ray
_diffrn_radiation_source 'fine-focus sealed tube'
_diffrn_radiation_type Mok\a
_diffrn_radiation_wavelength 0.71073
_diffrn_reflns_av_R_equivalents 0.0366
_diffrn_reflns_av_sigmaI/netI 0.0671
_diffrn_reflns_limit_h_max 19
_diffrn_reflns_limit_h_min -18
_diffrn_reflns_limit_k_max 17
_diffrn_reflns_limit_k_min -16
_diffrn_reflns_limit_l_max 18
_diffrn_reflns_limit_l_min -21
_diffrn_reflns_number 18331
_diffrn_reflns_theta_full 27.50
_diffrn_reflns_theta_max 27.50
_diffrn_reflns_theta_min 6.41
_diffrn_source 'Enraf Nonius FR590'
_exptl_absorpt_coefficient_mu 0.749
_exptl_absorpt_correction_type none
_exptl_crystal_colour brown
_exptl_crystal_density_diffrn 1.425
_exptl_crystal_density_method 'not measured'
_exptl_crystal_description prism
_exptl_crystal_F_000 1540
_exptl_crystal_size_max 0.48
_exptl_crystal_size_mid 0.31
_exptl_crystal_size_min 0.25
_refine_diff_density_max 0.560
_refine_diff_density_min -0.636
_refine_diff_density_rms 0.070
_refine_ls_extinction_method none
_refine_ls_goodness_of_fit_ref 1.039
_refine_ls_hydrogen_treatment constr
_refine_ls_matrix_type full
_refine_ls_number_parameters 433
_refine_ls_number_reflns 7380
_refine_ls_number_restraints 0
_refine_ls_restrained_S_all 1.039
_refine_ls_R_factor_all 0.1009
_refine_ls_R_factor_gt 0.0535
_refine_ls_shift/su_max 0.029
_refine_ls_shift/su_mean 0.002
_refine_ls_structure_factor_coef Fsqd
_refine_ls_weighting_details 'calc w=1/[\s^2^(Fo^2^)+(0.0470P)^2^+3.5726P] where P=(Fo^2^+2Fc^2^)/3'
_refine_ls_weighting_scheme calc
_refine_ls_wR_factor_gt 0.1098
_refine_ls_wR_factor_ref 0.1275
_reflns_number_gt 4794
_reflns_number_total 7380
_reflns_threshold_expression >2sigma(I)
_cod_data_source_file b809160a.txt
_cod_data_source_block compound2
_cod_original_sg_symbol_H-M 'P 21/a'
_cod_database_code 7004602

loop_
_symmetry_equiv_pos_as_xyz
'x, y, z'
'-x+1/2, y+1/2, -z'
'-x, -y, -z'
'x-1/2, -y-1/2, z'

loop_
_atom_site_label
_atom_site_type_symbol
_atom_site_fract_x
_atom_site_fract_y
_atom_site_fract_z
_atom_site_U_iso_or_equiv
_atom_site_adp_type
_atom_site_occupancy
_atom_site_symmetry_multiplicity
_atom_site_calc_flag
_atom_site_refinement_flags
_atom_site_disorder_assembly
_atom_site_disorder_group
C1 C 0.4517(2) 0.0536(2) 0.72213(19) 0.0275(7) Uani 1 1 d . . .
C2 C 0.5545(2) 0.0623(3) 0.8823(2) 0.0387(9) Uani 1 1 d . . .
C3 C 0.6956(2) -0.0533(3) 0.8249(3) 0.0444(9) Uani 1 1 d . . .
C4 C 0.6296(2) 0.1251(3) 0.7376(2) 0.0337(8) Uani 1 1 d . . .
C19 C 0.3493(2) 0.3605(3) 0.6415(2) 0.0336(8) Uani 1 1 d . . .
H19A H 0.4100 0.3643 0.6279 0.040 Uiso 1 1 calc R . .
H19B H 0.3358 0.4233 0.6633 0.040 Uiso 1 1 calc R . .
C20 C 0.4114(2) 0.3137(3) 0.7808(2) 0.0359(8) Uani 1 1 d . . .
H20 H 0.4569 0.2631 0.7827 0.043 Uiso 1 1 calc R . .
C21 C 0.4591(3) 0.4102(3) 0.7912(2) 0.0478(10) Uani 1 1 d . . .
H21A H 0.4160 0.4623 0.7853 0.057 Uiso 1 1 calc R . .
H21B H 0.4986 0.4177 0.7487 0.057 Uiso 1 1 calc R . .
C22 C 0.5126(3) 0.4146(4) 0.8767(3) 0.0602(12) Uani 1 1 d . . .
H22A H 0.5597 0.3668 0.8801 0.072 Uiso 1 1 calc R . .
H22B H 0.5400 0.4777 0.8848 0.072 Uiso 1 1 calc R . .
C23 C 0.4540(3) 0.3961(3) 0.9450(3) 0.0574(12) Uani 1 1 d . . .
H23A H 0.4901 0.3981 0.9984 0.069 Uiso 1 1 calc R . .
H23B H 0.4094 0.4465 0.9442 0.069 Uiso 1 1 calc R . .
C24 C 0.4081(3) 0.2987(3) 0.9341(2) 0.0451(9) Uani 1 1 d . . .
H24A H 0.4522 0.2477 0.9393 0.054 Uiso 1 1 calc R . .
H24B H 0.3693 0.2897 0.9770 0.054 Uiso 1 1 calc R . .
C25 C 0.3542(2) 0.2937(3) 0.8497(2) 0.0385(8) Uani 1 1 d . . .
H25 H 0.3084 0.3439 0.8475 0.046 Uiso 1 1 calc R . .
C26 C 0.3039(2) 0.1320(3) 0.8792(2) 0.0360(8) Uani 1 1 d . . .
H26A H 0.2746 0.1589 0.9240 0.043 Uiso 1 1 calc R . .
H26B H 0.3646 0.1183 0.9025 0.043 Uiso 1 1 calc R . .
C27 C 0.2630(2) 0.0401(3) 0.8610(2) 0.0342(8) Uani 1 1 d . . .
C28 C 0.2757(3) -0.0321(3) 0.9213(3) 0.0520(11) Uani 1 1 d . . .
H28 H 0.3081 -0.0181 0.9721 0.062 Uiso 1 1 calc R . .
C29 C 0.2417(3) -0.1232(3) 0.9073(3) 0.0587(12) Uani 1 1 d . . .
H29 H 0.2525 -0.1712 0.9473 0.070 Uiso 1 1 calc R . .
C30 C 0.1911(3) -0.1422(3) 0.8325(3) 0.0578(12) Uani 1 1 d . . .
H30 H 0.1673 -0.2036 0.8228 0.069 Uiso 1 1 calc R . .
C31 C 0.1748(2) -0.0727(3) 0.7721(3) 0.0433(9) Uani 1 1 d . . .
H31 H 0.1396 -0.0874 0.7229 0.052 Uiso 1 1 calc R . .
C32 C 0.2108(2) 0.0196(2) 0.7842(2) 0.0312(8) Uani 1 1 d . . .
N1 N 0.38564(19) 0.0879(2) 0.69703(18) 0.0359(7) Uani 1 1 d . . .
N2 N 0.5439(3) 0.0988(3) 0.9431(2) 0.0670(11) Uani 1 1 d . . .
N3 N 0.7611(3) -0.0822(3) 0.8548(3) 0.0858(15) Uani 1 1 d . . .
N4 N 0.6604(2) 0.1965(2) 0.7212(2) 0.0448(8) Uani 1 1 d . . .
O1W O 0.04646(18) 0.1141(2) 0.56713(19) 0.0622(8) Uani 1 1 d . . .
O2W O -0.0288(2) -0.0642(2) 0.60259(19) 0.0618(8) Uani 1 1 d . . .
C5 C 0.6129(3) -0.0449(3) 0.5931(2) 0.0457(10) Uani 1 1 d . . .
H5 H 0.6398 0.0154 0.5926 0.055 Uiso 1 1 calc R . .
C6 C 0.6062(3) -0.1014(3) 0.5231(3) 0.0546(11) Uani 1 1 d . . .
H6 H 0.6280 -0.0801 0.4751 0.066 Uiso 1 1 calc R . .
C7 C 0.5666(3) -0.1895(3) 0.5261(3) 0.0537(11) Uani 1 1 d . . .
H7 H 0.5606 -0.2279 0.4788 0.064 Uiso 1 1 calc R . .
C8 C 0.5446(2) -0.1638(2) 0.6597(2) 0.0309(7) Uani 1 1 d . . .
C9 C 0.5078(2) -0.1954(2) 0.7363(2) 0.0296(7) Uani 1 1 d . . .
C10 C 0.4367(3) -0.3039(3) 0.8081(3) 0.0496(10) Uani 1 1 d . . .
H10 H 0.4096 -0.3637 0.8119 0.060 Uiso 1 1 calc R . .
C11 C 0.4388(3) -0.2417(3) 0.8735(3) 0.0489(10) Uani 1 1 d . . .
H11 H 0.4141 -0.2587 0.9213 0.059 Uiso 1 1 calc R . .
C12 C 0.4780(2) -0.1543(3) 0.8669(2) 0.0407(9) Uani 1 1 d . . .
H12 H 0.4806 -0.1110 0.9108 0.049 Uiso 1 1 calc R . .
C13 C 0.2413(2) 0.2683(3) 0.5411(2) 0.0325(8) Uani 1 1 d . . .
C14 C 0.1957(2) 0.2642(3) 0.4609(2) 0.0475(10) Uani 1 1 d . . .
H14 H 0.1615 0.2104 0.4441 0.057 Uiso 1 1 calc R . .
C15 C 0.2013(3) 0.3398(4) 0.4069(2) 0.0559(12) Uani 1 1 d . . .
H15 H 0.1707 0.3357 0.3539 0.067 Uiso 1 1 calc R . .
C16 C 0.2509(3) 0.4216(3) 0.4285(3) 0.0503(10) Uani 1 1 d . . .
H16 H 0.2527 0.4723 0.3913 0.060 Uiso 1 1 calc R . .
C17 C 0.2970(2) 0.4263(3) 0.5059(2) 0.0420(9) Uani 1 1 d . . .
H17 H 0.3313 0.4806 0.5208 0.050 Uiso 1 1 calc R . .
C18 C 0.2938(2) 0.3511(3) 0.5637(2) 0.0324(8) Uani 1 1 d . . .
Cr1 Cr 0.57368(3) -0.00038(4) 0.77274(3) 0.02524(14) Uani 1 1 d . . .
Mn1 Mn 0.26719(3) 0.19107(3) 0.70702(3) 0.02577(13) Uani 1 1 d . . .
N5 N 0.58111(17) -0.0759(2) 0.66252(17) 0.0297(6) Uani 1 1 d . . .
N6 N 0.5359(2) -0.2224(2) 0.59485(19) 0.0423(8) Uani 1 1 d . . .
N7 N 0.51349(17) -0.12950(19) 0.79700(16) 0.0279(6) Uani 1 1 d . . .
N8 N 0.4722(2) -0.2819(2) 0.7386(2) 0.0411(7) Uani 1 1 d . . .
N9 N 0.35099(17) 0.3016(2) 0.70232(17) 0.0304(6) Uani 1 1 d . . .
N10 N 0.30907(17) 0.2010(2) 0.82776(17) 0.0308(6) Uani 1 1 d . . .
O1 O 0.23507(15) 0.19332(17) 0.59143(14) 0.0341(5) Uani 1 1 d . . .
O2 O 0.19477(14) 0.08450(16) 0.72415(14) 0.0324(5) Uani 1 1 d . . .

loop_
_atom_site_aniso_label
_atom_site_aniso_U_11
_atom_site_aniso_U_22
_atom_site_aniso_U_33
_atom_site_aniso_U_23
_atom_site_aniso_U_13
_atom_site_aniso_U_12
C1 0.0347(18) 0.0253(18) 0.0233(16) -0.0051(14) 0.0067(13) -0.0010(15)
C2 0.043(2) 0.038(2) 0.033(2) -0.0035(17) -0.0015(15) 0.0088(17)
C3 0.036(2) 0.037(2) 0.059(3) -0.0107(19) -0.0007(18) 0.0048(17)
C4 0.0256(17) 0.034(2) 0.043(2) -0.0064(16) 0.0077(14) -0.0042(15)
C19 0.0315(17) 0.032(2) 0.039(2) -0.0088(16) 0.0113(14) -0.0035(15)
C20 0.0358(18) 0.036(2) 0.0341(19) -0.0080(16) -0.0019(14) -0.0065(16)
C21 0.052(2) 0.046(3) 0.044(2) -0.0092(19) 0.0012(18) -0.0196(19)
C22 0.060(3) 0.064(3) 0.054(3) -0.020(2) -0.006(2) -0.025(2)
C23 0.073(3) 0.047(3) 0.047(3) -0.016(2) -0.011(2) -0.012(2)
C24 0.056(2) 0.043(2) 0.034(2) -0.0114(18) -0.0009(16) -0.0019(19)
C25 0.045(2) 0.033(2) 0.036(2) -0.0103(16) -0.0027(15) 0.0015(16)
C26 0.0303(17) 0.048(2) 0.0300(19) -0.0025(17) 0.0042(14) 0.0039(16)
C27 0.0325(18) 0.038(2) 0.0329(19) 0.0048(16) 0.0070(14) 0.0007(15)
C28 0.050(2) 0.062(3) 0.042(2) 0.018(2) 0.0013(18) -0.004(2)
C29 0.052(2) 0.055(3) 0.068(3) 0.036(2) 0.004(2) -0.002(2)
C30 0.051(2) 0.042(3) 0.080(3) 0.015(2) 0.009(2) -0.009(2)
C31 0.041(2) 0.041(2) 0.048(2) 0.0052(19) 0.0040(17) -0.0077(17)
C32 0.0272(16) 0.0303(19) 0.0372(19) 0.0037(15) 0.0087(14) 0.0033(14)
N1 0.0334(16) 0.0367(18) 0.0368(17) -0.0053(13) 0.0013(12) 0.0055(14)
N2 0.091(3) 0.069(3) 0.038(2) -0.0120(19) -0.0018(19) 0.030(2)
N3 0.052(2) 0.089(3) 0.110(4) -0.022(3) -0.018(2) 0.032(2)
N4 0.0382(17) 0.0358(19) 0.060(2) 0.0002(16) 0.0069(14) -0.0111(15)
O1W 0.0547(17) 0.063(2) 0.065(2) -0.0004(16) -0.0100(14) -0.0070(15)
O2W 0.076(2) 0.0360(17) 0.072(2) 0.0124(15) 0.0029(16) 0.0098(15)
C5 0.051(2) 0.043(2) 0.047(2) -0.0057(19) 0.0228(18) -0.0100(19)
C6 0.068(3) 0.061(3) 0.040(2) -0.009(2) 0.028(2) -0.005(2)
C7 0.060(3) 0.059(3) 0.044(2) -0.023(2) 0.0174(19) 0.000(2)
C8 0.0283(17) 0.0287(19) 0.0358(19) -0.0052(15) 0.0047(13) 0.0017(14)
C9 0.0274(16) 0.0248(17) 0.0363(19) -0.0008(15) 0.0026(13) 0.0048(14)
C10 0.055(2) 0.034(2) 0.061(3) 0.005(2) 0.013(2) -0.0152(19)
C11 0.058(2) 0.044(3) 0.047(2) 0.015(2) 0.0176(19) -0.001(2)
C12 0.050(2) 0.038(2) 0.036(2) 0.0022(17) 0.0125(16) 0.0022(18)
C13 0.0282(17) 0.033(2) 0.036(2) 0.0020(16) 0.0046(14) 0.0006(14)
C14 0.045(2) 0.055(3) 0.039(2) 0.0087(19) -0.0120(16) -0.0159(19)
C15 0.050(2) 0.076(3) 0.036(2) 0.021(2) -0.0146(17) -0.013(2)
C16 0.050(2) 0.054(3) 0.046(2) 0.021(2) 0.0019(18) -0.007(2)
C17 0.043(2) 0.036(2) 0.048(2) 0.0072(18) 0.0082(17) -0.0075(17)
C18 0.0295(17) 0.033(2) 0.0343(19) 0.0020(15) 0.0035(14) -0.0012(15)
Cr1 0.0248(3) 0.0222(3) 0.0289(3) -0.0041(2) 0.00346(19) -0.0004(2)
Mn1 0.0262(2) 0.0232(3) 0.0270(3) -0.0019(2) -0.00076(18) 0.0003(2)
N5 0.0302(14) 0.0296(16) 0.0309(15) -0.0045(12) 0.0098(11) -0.0020(12)
N6 0.0495(18) 0.0388(19) 0.0408(19) -0.0152(15) 0.0142(14) -0.0060(14)
N7 0.0312(14) 0.0245(15) 0.0283(15) -0.0011(12) 0.0045(11) 0.0011(11)
N8 0.0452(17) 0.0271(17) 0.051(2) -0.0039(14) 0.0070(14) -0.0079(14)
N9 0.0301(14) 0.0299(16) 0.0308(15) -0.0044(13) 0.0017(11) -0.0043(12)
N10 0.0360(15) 0.0299(16) 0.0263(15) -0.0064(13) 0.0029(11) 0.0019(12)
O1 0.0405(13) 0.0290(13) 0.0304(13) 0.0010(10) -0.0055(10) -0.0060(10)
O2 0.0337(12) 0.0277(13) 0.0346(13) 0.0028(10) -0.0014(10) -0.0041(10)

loop_
_atom_type_symbol
_atom_type_description
_atom_type_scat_dispersion_real
_atom_type_scat_dispersion_imag
_atom_type_scat_source
C C 0.0033 0.0016 'International Tables Vol C Tables 4.2.6.8 and 6.1.1.4'
H H 0.0000 0.0000 'International Tables Vol C Tables 4.2.6.8 and 6.1.1.4'
Cr Cr 0.3209 0.6236 'International Tables Vol C Tables 4.2.6.8 and 6.1.1.4'
Mn Mn 0.3368 0.7283 'International Tables Vol C Tables 4.2.6.8 and 6.1.1.4'
N N 0.0061 0.0033 'International Tables Vol C Tables 4.2.6.8 and 6.1.1.4'
O O 0.0106 0.0060 'International Tables Vol C Tables 4.2.6.8 and 6.1.1.4'

loop_
_geom_angle_atom_site_label_1
_geom_angle_atom_site_label_2
_geom_angle_atom_site_label_3
_geom_angle
_geom_angle_site_symmetry_1
_geom_angle_site_symmetry_3
_geom_angle_publ_flag
N1 C1 Cr1 176.1(3) . . ?
N2 C2 Cr1 178.9(4) . . ?
N3 C3 Cr1 178.6(4) . . ?
N4 C4 Cr1 177.1(3) . . ?
N9 C19 C18 125.2(3) . . ?
N9 C20 C25 105.3(3) . . ?
N9 C20 C21 115.5(3) . . ?
C25 C20 C21 112.5(3) . . ?
C20 C21 C22 109.3(3) . . ?
C23 C22 C21 111.4(3) . . ?
C24 C23 C22 111.3(3) . . ?
C25 C24 C23 109.7(3) . . ?
N10 C25 C24 116.3(3) . . ?
N10 C25 C20 105.5(3) . . ?
C24 C25 C20 111.5(3) . . ?
N10 C26 C27 126.1(3) . . ?
C28 C27 C32 119.1(3) . . ?
C28 C27 C26 118.2(3) . . ?
C32 C27 C26 122.6(3) . . ?
C29 C28 C27 121.7(4) . . ?
C28 C29 C30 118.6(4) . . ?
C31 C30 C29 121.8(4) . . ?
C30 C31 C32 120.5(4) . . ?
O2 C32 C31 118.9(3) . . ?
O2 C32 C27 122.9(3) . . ?
C31 C32 C27 118.2(3) . . ?
C1 N1 Mn1 152.6(3) . . ?
C4 N4 Mn1 159.0(3) . 4_665 ?
N5 C5 C6 120.8(4) . . ?
C7 C6 C5 118.1(4) . . ?
N6 C7 C6 122.1(4) . . ?
N6 C8 N5 126.1(3) . . ?
N6 C8 C9 118.2(3) . . ?
N5 C8 C9 115.6(3) . . ?
N8 C9 N7 126.2(3) . . ?
N8 C9 C8 119.1(3) . . ?
N7 C9 C8 114.7(3) . . ?
N8 C10 C11 122.5(4) . . ?
C12 C11 C10 118.1(4) . . ?
N7 C12 C11 120.8(4) . . ?
O1 C13 C14 118.4(3) . . ?
O1 C13 C18 123.4(3) . . ?
C14 C13 C18 118.2(3) . . ?
C15 C14 C13 120.0(4) . . ?
C14 C15 C16 122.4(4) . . ?
C17 C16 C15 118.5(4) . . ?
C16 C17 C18 121.6(4) . . ?
C17 C18 C13 119.3(3) . . ?
C17 C18 C19 117.2(3) . . ?
C13 C18 C19 123.5(3) . . ?
C2 Cr1 C4 89.27(15) . . ?
C2 Cr1 N7 95.26(13) . . ?
C4 Cr1 N7 174.80(12) . . ?
C2 Cr1 C1 88.87(13) . . ?
C4 Cr1 C1 87.73(13) . . ?
N7 Cr1 C1 89.81(12) . . ?
C2 Cr1 C3 90.29(15) . . ?
C4 Cr1 C3 92.16(15) . . ?
N7 Cr1 C3 90.37(13) . . ?
C1 Cr1 C3 179.16(14) . . ?
C2 Cr1 N5 173.19(13) . . ?
C4 Cr1 N5 96.97(12) . . ?
N7 Cr1 N5 78.39(11) . . ?
C1 Cr1 N5 88.64(11) . . ?
C3 Cr1 N5 92.20(13) . . ?
O2 Mn1 O1 94.25(10) . . ?
O2 Mn1 N10 91.81(11) . . ?
O1 Mn1 N10 173.93(11) . . ?
O2 Mn1 N9 173.27(11) . . ?
O1 Mn1 N9 92.27(11) . . ?
N10 Mn1 N9 81.67(11) . . ?
O2 Mn1 N4 95.17(11) . 4_565 ?
O1 Mn1 N4 89.26(11) . 4_565 ?
N10 Mn1 N4 90.01(12) . 4_565 ?
N9 Mn1 N4 86.55(11) . 4_565 ?
O2 Mn1 N1 89.68(10) . . ?
O1 Mn1 N1 92.94(10) . . ?
N10 Mn1 N1 87.27(11) . . ?
N9 Mn1 N1 88.34(11) . . ?
N4 Mn1 N1 174.52(11) 4_565 . ?
C8 N5 C5 116.7(3) . . ?
C8 N5 Cr1 115.0(2) . . ?
C5 N5 Cr1 128.2(2) . . ?
C8 N6 C7 116.3(3) . . ?
C9 N7 C12 116.5(3) . . ?
C9 N7 Cr1 116.2(2) . . ?
C12 N7 Cr1 127.3(2) . . ?
C9 N8 C10 115.9(3) . . ?
C19 N9 C20 122.9(3) . . ?
C19 N9 Mn1 124.4(2) . . ?
C20 N9 Mn1 112.5(2) . . ?
C26 N10 C25 123.6(3) . . ?
C26 N10 Mn1 123.7(2) . . ?
C25 N10 Mn1 112.4(2) . . ?
C13 O1 Mn1 126.5(2) . . ?
C32 O2 Mn1 125.6(2) . . ?

loop_
_geom_bond_atom_site_label_1
_geom_bond_atom_site_label_2
_geom_bond_distance
_geom_bond_site_symmetry_2
_geom_bond_publ_flag
C1 N1 1.137(4) . ?
C1 Cr1 2.070(3) . ?
C2 N2 1.138(5) . ?
C2 Cr1 2.031(4) . ?
C3 N3 1.124(5) . ?
C3 Cr1 2.071(4) . ?
C4 N4 1.138(4) . ?
C4 Cr1 2.044(4) . ?
C19 N9 1.280(4) . ?
C19 C18 1.438(5) . ?
C20 N9 1.488(4) . ?
C20 C25 1.520(5) . ?
C20 C21 1.520(5) . ?
C21 C22 1.524(5) . ?
C22 C23 1.521(6) . ?
C23 C24 1.518(5) . ?
C24 C25 1.511(5) . ?
C25 N10 1.479(4) . ?
C26 N10 1.278(4) . ?
C26 C27 1.432(5) . ?
C27 C28 1.397(5) . ?
C27 C32 1.425(5) . ?
C28 C29 1.373(6) . ?
C29 C30 1.382(6) . ?
C30 C31 1.376(6) . ?
C31 C32 1.395(5) . ?
C32 O2 1.328(4) . ?
N1 Mn1 2.313(3) . ?
N4 Mn1 2.276(3) 4_665 ?
C5 N5 1.347(4) . ?
C5 C6 1.374(5) . ?
C6 C7 1.364(6) . ?
C7 N6 1.339(5) . ?
C8 N6 1.324(4) . ?
C8 N5 1.337(4) . ?
C8 C9 1.488(5) . ?
C9 N8 1.316(4) . ?
C9 N7 1.340(4) . ?
C10 N8 1.342(5) . ?
C10 C11 1.365(6) . ?
C11 C12 1.360(5) . ?
C12 N7 1.355(4) . ?
C13 O1 1.332(4) . ?
C13 C14 1.403(5) . ?
C13 C18 1.419(5) . ?
C14 C15 1.375(5) . ?
C15 C16 1.381(6) . ?
C16 C17 1.366(5) . ?
C17 C18 1.407(5) . ?
Cr1 N7 2.067(3) . ?
Cr1 N5 2.088(3) . ?
Mn1 O2 1.879(2) . ?
Mn1 O1 1.883(2) . ?
Mn1 N10 1.993(3) . ?
Mn1 N9 1.996(3) . ?
Mn1 N4 2.276(3) 4_565 ?
